data_1560445
loop_
_publ_author_name
'Yuan, Fei'
'Wang, Ting-Ting'
'Hu, Huai-Ming'
'Li, Chuan-Ti'
'Zhou, Chun-Sheng'
'Wang, Xiaofang'
'Xue, Ganglin'

_publ_section_title
;
 Two luminescent d 10 metal coordination polymers assembled from a
 semirigid terpyridyl carboxylate ligand with high selective detecting of
 Cu 2+ , Cr 2 O 7 2- and acetone
;
_journal_name_full 'Journal of Solid State Chemistry'
_journal_page_first 79
_journal_page_last 89
_journal_paper_doi 10.1016/j.jssc.2017.04.014
_journal_volume 251
_journal_year 2017
_chemical_formula_sum 'C49 H31 N8 O11 Zn2'
_chemical_formula_weight 1038.56
_space_group_IT_number 15
_space_group_name_Hall '-C 2yc'
_space_group_name_H-M_alt 'C 1 2/c 1'
_symmetry_cell_setting monoclinic
_symmetry_space_group_name_H-M 'C 1 2/c 1'
_atom_sites_solution_hydrogens geom
_atom_sites_solution_primary direct
_atom_sites_solution_secondary difmap
_cell_angle_alpha 90.00
_cell_angle_beta 120.585(11)
_cell_angle_gamma 90.00
_cell_formula_units_Z 4
_cell_length_a 35.07(2)
_cell_length_b 7.469(5)
_cell_length_c 21.491(14)
_cell_measurement_reflns_used 1075
_cell_measurement_temperature 296(2)
_cell_measurement_theta_max 19.58
_cell_measurement_theta_min 2.89
_cell_volume 4846(5)
_computing_cell_refinement 'Bruker SAINT'
_computing_data_collection 'Bruker APEX2'
_computing_data_reduction 'Bruker SAINT'
_computing_molecular_graphics 'Bruker SHELXTL'
_computing_publication_material 'Bruker SHELXTL'
_computing_structure_refinement 'SHELXL-97 (Sheldrick, 2008)'
_computing_structure_solution 'SHELXS-97 (Sheldrick, 2008)'
_diffrn_ambient_temperature 296(2)
_diffrn_measured_fraction_theta_full 0.992
_diffrn_measured_fraction_theta_max 0.992
_diffrn_measurement_device_type 'CCD area detector'
_diffrn_measurement_method 'phi and omega scans'
_diffrn_radiation_monochromator graphite
_diffrn_radiation_source 'fine-focus sealed tube'
_diffrn_radiation_type MoK\a
_diffrn_radiation_wavelength 0.71073
_diffrn_reflns_av_R_equivalents 0.1311
_diffrn_reflns_av_sigmaI/netI 0.1572
_diffrn_reflns_limit_h_max 41
_diffrn_reflns_limit_h_min -23
_diffrn_reflns_limit_k_max 8
_diffrn_reflns_limit_k_min -8
_diffrn_reflns_limit_l_max 23
_diffrn_reflns_limit_l_min -25
_diffrn_reflns_number 11431
_diffrn_reflns_theta_full 25.05
_diffrn_reflns_theta_max 25.05
_diffrn_reflns_theta_min 1.91
_diffrn_standards_decay_% 0
_diffrn_standards_interval_count 0
_diffrn_standards_interval_time 0
_diffrn_standards_number 0
_exptl_absorpt_coefficient_mu 1.058
_exptl_absorpt_correction_T_max 0.874
_exptl_absorpt_correction_T_min 0.768
_exptl_absorpt_correction_type multi-scan
_exptl_absorpt_process_details sadabs
_exptl_crystal_colour yellow
_exptl_crystal_density_diffrn 1.423
_exptl_crystal_density_method 'not measured'
_exptl_crystal_description block
_exptl_crystal_F_000 2116
_exptl_crystal_size_max 0.27
_exptl_crystal_size_mid 0.21
_exptl_crystal_size_min 0.13
_refine_diff_density_max 1.270
_refine_diff_density_min -0.946
_refine_diff_density_rms 0.115
_refine_ls_extinction_method none
_refine_ls_goodness_of_fit_ref 1.052
_refine_ls_hydrogen_treatment mixed
_refine_ls_matrix_type full
_refine_ls_number_parameters 322
_refine_ls_number_reflns 4252
_refine_ls_number_restraints 0
_refine_ls_restrained_S_all 1.052
_refine_ls_R_factor_all 0.1701
_refine_ls_R_factor_gt 0.0883
_refine_ls_shift/su_max 0.001
_refine_ls_shift/su_mean 0.000
_refine_ls_structure_factor_coef Fsqd
_refine_ls_weighting_details 'calc w=1/[\s^2^(Fo^2^)+(0.1000P)^2^+0.0424P] where P=(Fo^2^+2Fc^2^)/3'
_refine_ls_weighting_scheme calc
_refine_ls_wR_factor_gt 0.1991
_refine_ls_wR_factor_ref 0.2443
_reflns_number_gt 2122
_reflns_number_total 4252
_reflns_threshold_expression >2sigma(I)
_cod_data_source_file JSSC-2017-251-79.cif
_cod_data_source_block nw1891_0m
_cod_original_cell_volume 4847(5)
_cod_original_sg_symbol_H-M C2/c
_cod_database_code 1560445

loop_
_symmetry_equiv_pos_as_xyz
'x, y, z'
'-x, y, -z+1/2'
'x+1/2, y+1/2, z'
'-x+1/2, y+1/2, -z+1/2'
'-x, -y, -z'
'x, -y, z-1/2'
'-x+1/2, -y+1/2, -z'
'x+1/2, -y+1/2, z-1/2'

loop_
_atom_site_label
_atom_site_type_symbol
_atom_site_fract_x
_atom_site_fract_y
_atom_site_fract_z
_atom_site_U_iso_or_equiv
_atom_site_adp_type
_atom_site_occupancy
_atom_site_symmetry_multiplicity
_atom_site_calc_flag
_atom_site_refinement_flags
_atom_site_disorder_assembly
_atom_site_disorder_group
Zn1 Zn 1.00922(3) 0.30061(13) 0.40319(5) 0.0473(4) Uani 1 1 d . . .
N1 N 0.9479(2) 0.2338(8) 0.3892(4) 0.0481(17) Uani 1 1 d . . .
N2 N 0.8227(2) 0.0801(10) 0.4259(4) 0.0592(19) Uani 1 1 d . . .
N3 N 0.7953(5) -0.109(2) 0.6224(6) 0.148(5) Uani 1 1 d . . .
N4 N 1.0040(2) 0.2758(9) 0.3043(3) 0.0458(16) Uani 1 1 d . . .
O1 O 0.54048(18) 0.2056(8) 0.0256(3) 0.0615(16) Uani 1 1 d . . .
O2 O 0.5770(2) 0.1728(9) -0.0304(3) 0.079(2) Uani 1 1 d . . .
O3 O 1.0164(2) -0.0049(9) 0.3949(3) 0.078(2) Uani 1 1 d . . .
O4 O 1.0086(5) -0.2017(11) 0.3129(5) 0.196(7) Uani 1 1 d . . .
H4 H 0.9831 -0.2354 0.2862 0.294 Uiso 1 1 calc R . .
C1 C 0.9107(3) 0.2580(12) 0.3276(5) 0.057(2) Uani 1 1 d . . .
H1 H 0.9128 0.3036 0.2892 0.068 Uiso 1 1 calc R . .
C2 C 0.8699(3) 0.2224(12) 0.3157(4) 0.056(2) Uani 1 1 d . . .
H2 H 0.8453 0.2379 0.2698 0.067 Uiso 1 1 calc R . .
C3 C 0.8646(3) 0.1624(10) 0.3720(4) 0.046(2) Uani 1 1 d . . .
C4 C 0.9031(3) 0.1333(11) 0.4357(5) 0.056(2) Uani 1 1 d . . .
H4A H 0.9017 0.0884 0.4748 0.067 Uiso 1 1 calc R . .
C5 C 0.9442(3) 0.1686(11) 0.4438(4) 0.053(2) Uani 1 1 d . . .
H5 H 0.9696 0.1465 0.4881 0.063 Uiso 1 1 calc R . .
C6 C 0.8216(3) 0.1268(11) 0.3656(4) 0.048(2) Uani 1 1 d . . .
C7 C 0.7832(3) 0.1468(11) 0.3028(5) 0.056(2) Uani 1 1 d . . .
H7 H 0.7839 0.1809 0.2618 0.067 Uiso 1 1 calc R . .
C8 C 0.7420(3) 0.1177(12) 0.2974(4) 0.050(2) Uani 1 1 d . . .
C9 C 0.7437(3) 0.0659(12) 0.3612(4) 0.058(2) Uani 1 1 d . . .
H9 H 0.7178 0.0425 0.3616 0.070 Uiso 1 1 calc R . .
C10 C 0.7839(3) 0.0502(13) 0.4228(5) 0.064(3) Uani 1 1 d . . .
C11 C 0.7588(5) -0.049(3) 0.5701(8) 0.148(7) Uani 1 1 d . . .
H11 H 0.7349 -0.0411 0.5775 0.178 Uiso 1 1 calc R . .
C12 C 0.7517(4) 0.007(2) 0.5014(5) 0.118(5) Uani 1 1 d . . .
H12 H 0.7245 0.0505 0.4651 0.142 Uiso 1 1 calc R . .
C13 C 0.7880(3) -0.0067(15) 0.4925(5) 0.078(3) Uani 1 1 d . . .
C14 C 0.8258(4) -0.070(2) 0.5469(6) 0.127(6) Uani 1 1 d . . .
H14 H 0.8505 -0.0811 0.5418 0.152 Uiso 1 1 calc R . .
C15 C 0.8284(5) -0.120(3) 0.6108(7) 0.182(9) Uani 1 1 d . . .
H15 H 0.8553 -0.1636 0.6478 0.219 Uiso 1 1 calc R . .
C16 C 0.6995(3) 0.1394(12) 0.2285(5) 0.052(2) Uani 1 1 d . . .
C17 C 0.6609(3) 0.1962(12) 0.2260(5) 0.059(2) Uani 1 1 d . . .
H17 H 0.6617 0.2264 0.2686 0.071 Uiso 1 1 calc R . .
C18 C 0.6225(3) 0.2080(12) 0.1628(5) 0.058(2) Uani 1 1 d . . .
H18 H 0.5972 0.2425 0.1633 0.069 Uiso 1 1 calc R . .
C19 C 0.6189(3) 0.1715(11) 0.0979(4) 0.051(2) Uani 1 1 d . . .
C20 C 0.6583(3) 0.1197(13) 0.1010(5) 0.064(3) Uani 1 1 d . . .
H20 H 0.6578 0.0958 0.0582 0.077 Uiso 1 1 calc R . .
C21 C 0.6967(3) 0.1035(13) 0.1639(5) 0.063(3) Uani 1 1 d . . .
H21 H 0.7220 0.0672 0.1635 0.076 Uiso 1 1 calc R . .
C22 C 0.5773(3) 0.1833(11) 0.0284(5) 0.058(2) Uani 1 1 d . . .
C23 C 1.0000 0.3689(16) 0.2500 0.049(3) Uani 1 2 d S . .
H23 H 1.0000 0.4934 0.2500 0.059 Uiso 1 2 calc SR . .
C24 C 1.0030(3) 0.1062(12) 0.2842(4) 0.059(2) Uani 1 1 d . . .
C25 C 1.0084(4) -0.0404(13) 0.3326(6) 0.094(4) Uani 1 1 d . . .
O5 O 0.9935(2) 0.5702(8) 0.3956(3) 0.0750(19) Uani 1 1 d . . .
O6 O 0.6228(8) 0.904(4) 0.9291(16) 0.255(16) Uani 0.50 1 d P . .

loop_
_atom_site_aniso_label
_atom_site_aniso_U_11
_atom_site_aniso_U_22
_atom_site_aniso_U_33
_atom_site_aniso_U_23
_atom_site_aniso_U_13
_atom_site_aniso_U_12
Zn1 0.0574(6) 0.0564(7) 0.0407(6) -0.0028(5) 0.0342(5) -0.0041(5)
N1 0.057(4) 0.053(5) 0.044(4) -0.002(3) 0.033(4) -0.011(3)
N2 0.063(5) 0.070(5) 0.056(5) 0.008(4) 0.039(4) -0.003(4)
N3 0.137(11) 0.256(16) 0.060(7) 0.022(8) 0.057(8) -0.037(11)
N4 0.067(4) 0.037(4) 0.049(4) -0.003(3) 0.041(4) 0.001(3)
O1 0.047(3) 0.076(4) 0.053(4) 0.008(3) 0.018(3) 0.004(3)
O2 0.084(5) 0.113(6) 0.051(4) 0.017(4) 0.042(4) 0.000(4)
O3 0.128(6) 0.071(5) 0.063(4) 0.014(3) 0.069(4) 0.013(4)
O4 0.49(2) 0.056(6) 0.156(9) 0.018(5) 0.250(13) 0.012(8)
C1 0.056(5) 0.082(7) 0.035(5) 0.007(4) 0.025(5) -0.006(5)
C2 0.041(5) 0.089(7) 0.035(5) 0.013(4) 0.016(4) -0.003(5)
C3 0.042(5) 0.052(6) 0.041(5) 0.004(4) 0.020(4) -0.003(4)
C4 0.070(6) 0.055(6) 0.062(6) 0.004(4) 0.048(6) -0.004(5)
C5 0.057(5) 0.060(6) 0.039(5) 0.008(4) 0.023(4) -0.001(4)
C6 0.047(5) 0.059(6) 0.035(5) 0.007(4) 0.019(4) -0.003(4)
C7 0.062(6) 0.069(6) 0.049(6) -0.002(4) 0.037(5) -0.019(4)
C8 0.047(5) 0.065(6) 0.047(5) 0.000(4) 0.030(5) -0.004(4)
C9 0.046(5) 0.087(7) 0.051(6) 0.000(5) 0.031(5) -0.008(5)
C10 0.065(6) 0.091(8) 0.048(6) 0.006(5) 0.038(5) -0.012(5)
C11 0.109(12) 0.28(2) 0.086(11) -0.005(12) 0.070(10) -0.040(13)
C12 0.094(8) 0.220(15) 0.051(7) -0.003(8) 0.046(7) -0.039(9)
C13 0.072(7) 0.128(9) 0.044(6) 0.001(6) 0.037(6) -0.027(6)
C14 0.076(8) 0.253(18) 0.046(7) 0.038(9) 0.028(7) -0.019(9)
C15 0.091(10) 0.36(3) 0.071(10) 0.078(13) 0.026(9) -0.010(13)
C16 0.049(5) 0.067(6) 0.051(5) 0.003(4) 0.033(5) -0.003(4)
C17 0.062(6) 0.071(6) 0.053(6) -0.004(5) 0.036(5) 0.002(5)
C18 0.041(5) 0.081(7) 0.049(6) -0.004(5) 0.022(5) -0.005(5)
C19 0.046(5) 0.059(6) 0.047(5) 0.008(4) 0.023(4) 0.000(4)
C20 0.061(6) 0.087(7) 0.060(6) 0.003(5) 0.042(6) -0.003(5)
C21 0.041(5) 0.108(8) 0.046(6) 0.005(5) 0.027(5) 0.006(5)
C22 0.055(6) 0.045(6) 0.069(7) 0.012(5) 0.026(5) -0.005(4)
C23 0.079(8) 0.055(8) 0.035(7) 0.000 0.045(7) 0.000
C24 0.096(7) 0.053(6) 0.048(5) 0.007(4) 0.051(5) 0.011(5)
C25 0.194(13) 0.040(7) 0.089(8) 0.003(5) 0.102(9) -0.002(7)
O5 0.117(5) 0.052(4) 0.097(5) -0.004(3) 0.084(5) 0.002(4)
O6 0.17(2) 0.29(3) 0.28(3) -0.18(3) 0.10(2) 0.01(2)

loop_
_atom_type_symbol
_atom_type_description
_atom_type_scat_dispersion_real
_atom_type_scat_dispersion_imag
_atom_type_scat_source
C C 0.0033 0.0016 'International Tables Vol C Tables 4.2.6.8 and 6.1.1.4'
H H 0.0000 0.0000 'International Tables Vol C Tables 4.2.6.8 and 6.1.1.4'
N N 0.0061 0.0033 'International Tables Vol C Tables 4.2.6.8 and 6.1.1.4'
O O 0.0106 0.0060 'International Tables Vol C Tables 4.2.6.8 and 6.1.1.4'
Zn Zn 0.2839 1.4301 'International Tables Vol C Tables 4.2.6.8 and 6.1.1.4'

loop_
_geom_angle_atom_site_label_1
_geom_angle_atom_site_label_2
_geom_angle_atom_site_label_3
_geom_angle
_geom_angle_site_symmetry_1
_geom_angle_site_symmetry_3
N4 Zn1 O2 100.9(2) . 8_556
N4 Zn1 O5 97.3(2) . .
O2 Zn1 O5 97.3(3) 8_556 .
N4 Zn1 N1 106.8(3) . .
O2 Zn1 N1 150.0(3) 8_556 .
O5 Zn1 N1 90.5(3) . .
N4 Zn1 O1 159.0(2) . 8_556
O2 Zn1 O1 59.7(2) 8_556 8_556
O5 Zn1 O1 93.6(2) . 8_556
N1 Zn1 O1 91.0(2) . 8_556
N4 Zn1 O3 77.7(2) . .
O2 Zn1 O3 90.9(3) 8_556 .
O5 Zn1 O3 171.1(3) . .
N1 Zn1 O3 84.1(2) . .
O1 Zn1 O3 93.5(2) 8_556 .
N4 Zn1 C22 130.2(3) . 8_556
O2 Zn1 C22 29.7(2) 8_556 8_556
O5 Zn1 C22 96.1(3) . 8_556
N1 Zn1 C22 120.8(3) . 8_556
O1 Zn1 C22 30.1(2) 8_556 8_556
O3 Zn1 C22 92.7(2) . 8_556
C1 N1 C5 116.3(7) . .
C1 N1 Zn1 122.5(5) . .
C5 N1 Zn1 121.2(6) . .
C6 N2 C10 118.1(7) . .
C11 N3 C15 116.4(11) . .
C23 N4 C24 104.1(7) . .
C23 N4 Zn1 142.5(6) . .
C24 N4 Zn1 113.4(5) . .
C22 O1 Zn1 86.2(6) . 8_455
C22 O2 Zn1 96.1(5) . 8_455
C25 O3 Zn1 108.5(6) . .
C25 O4 H4 109.5 . .
N1 C1 C2 125.4(8) . .
N1 C1 H1 117.3 . .
C2 C1 H1 117.3 . .
C1 C2 C3 119.9(8) . .
C1 C2 H2 120.0 . .
C3 C2 H2 120.0 . .
C4 C3 C2 115.0(7) . .
C4 C3 C6 120.7(7) . .
C2 C3 C6 124.3(7) . .
C3 C4 C5 122.1(7) . .
C3 C4 H4A 119.0 . .
C5 C4 H4A 119.0 . .
N1 C5 C4 121.2(8) . .
N1 C5 H5 119.4 . .
C4 C5 H5 119.4 . .
N2 C6 C7 121.8(7) . .
N2 C6 C3 116.1(7) . .
C7 C6 C3 122.0(7) . .
C6 C7 C8 121.8(7) . .
C6 C7 H7 119.1 . .
C8 C7 H7 119.1 . .
C9 C8 C7 115.7(7) . .
C9 C8 C16 122.0(7) . .
C7 C8 C16 122.4(7) . .
C10 C9 C8 118.9(7) . .
C10 C9 H9 120.5 . .
C8 C9 H9 120.5 . .
N2 C10 C9 123.6(7) . .
N2 C10 C13 114.8(8) . .
C9 C10 C13 121.6(7) . .
N3 C11 C12 125.4(12) . .
N3 C11 H11 117.3 . .
C12 C11 H11 117.3 . .
C13 C12 C11 115.6(12) . .
C13 C12 H12 122.2 . .
C11 C12 H12 122.2 . .
C14 C13 C12 118.7(9) . .
C14 C13 C10 121.8(9) . .
C12 C13 C10 119.5(10) . .
C13 C14 C15 120.2(12) . .
C13 C14 H14 119.9 . .
C15 C14 H14 119.9 . .
N3 C15 C14 123.8(13) . .
N3 C15 H15 118.1 . .
C14 C15 H15 118.1 . .
C21 C16 C17 117.0(8) . .
C21 C16 C8 120.5(7) . .
C17 C16 C8 122.5(7) . .
C18 C17 C16 121.0(8) . .
C18 C17 H17 119.5 . .
C16 C17 H17 119.5 . .
C17 C18 C19 122.9(8) . .
C17 C18 H18 118.6 . .
C19 C18 H18 118.6 . .
C18 C19 C20 115.6(8) . .
C18 C19 C22 123.7(8) . .
C20 C19 C22 120.8(8) . .
C21 C20 C19 122.2(8) . .
C21 C20 H20 118.9 . .
C19 C20 H20 118.9 . .
C20 C21 C16 121.4(8) . .
C20 C21 H21 119.3 . .
C16 C21 H21 119.3 . .
O2 C22 O1 118.0(8) . .
O2 C22 C19 120.9(8) . .
O1 C22 C19 121.1(9) . .
O2 C22 Zn1 54.2(5) . 8_455
O1 C22 Zn1 63.7(5) . 8_455
C19 C22 Zn1 175.1(7) . 8_455
N4 C23 N4 115.5(10) . 2_755
N4 C23 H23 122.2 . .
N4 C23 H23 122.2 2_755 .
N4 C24 C24 108.1(4) . 2_755
N4 C24 C25 120.7(7) . .
C24 C24 C25 131.2(5) 2_755 .
O3 C25 O4 121.3(9) . .
O3 C25 C24 118.9(9) . .
O4 C25 C24 119.5(9) . .

loop_
_geom_bond_atom_site_label_1
_geom_bond_atom_site_label_2
_geom_bond_distance
_geom_bond_site_symmetry_2
Zn1 N4 2.046(6) .
Zn1 O2 2.068(7) 8_556
Zn1 O5 2.072(6) .
Zn1 N1 2.075(6) .
Zn1 O1 2.278(6) 8_556
Zn1 O3 2.312(7) .
Zn1 C22 2.534(9) 8_556
N1 C1 1.315(10) .
N1 C5 1.338(9) .
N2 C6 1.323(9) .
N2 C10 1.348(10) .
N3 C11 1.280(16) .
N3 C15 1.308(18) .
N4 C23 1.304(8) .
N4 C24 1.333(10) .
O1 C22 1.273(10) .
O1 Zn1 2.278(6) 8_455
O2 C22 1.261(11) .
O2 Zn1 2.068(7) 8_455
O3 C25 1.249(11) .
O4 C25 1.278(11) .
O4 H4 0.8200 .
C1 C2 1.345(11) .
C1 H1 0.9300 .
C2 C3 1.389(10) .
C2 H2 0.9300 .
C3 C4 1.364(11) .
C3 C6 1.467(10) .
C4 C5 1.385(11) .
C4 H4A 0.9300 .
C5 H5 0.9300 .
C6 C7 1.346(11) .
C7 C8 1.408(10) .
C7 H7 0.9300 .
C8 C9 1.397(10) .
C8 C16 1.481(11) .
C9 C10 1.363(11) .
C9 H9 0.9300 .
C10 C13 1.492(11) .
C11 C12 1.430(16) .
C11 H11 0.9300 .
C12 C13 1.383(13) .
C12 H12 0.9300 .
C13 C14 1.331(14) .
C14 C15 1.379(16) .
C14 H14 0.9300 .
C15 H15 0.9300 .
C16 C21 1.369(11) .
C16 C17 1.393(11) .
C17 C18 1.344(11) .
C17 H17 0.9300 .
C18 C19 1.363(11) .
C18 H18 0.9300 .
C19 C20 1.403(11) .
C19 C22 1.466(12) .
C20 C21 1.342(11) .
C20 H20 0.9300 .
C21 H21 0.9300 .
C22 Zn1 2.534(9) 8_455
C23 N4 1.304(8) 2_755
C23 H23 0.9300 .
C24 C24 1.375(15) 2_755
C24 C25 1.455(12) .

loop_
_geom_torsion_atom_site_label_1
_geom_torsion_atom_site_label_2
_geom_torsion_atom_site_label_3
_geom_torsion_atom_site_label_4
_geom_torsion
_geom_torsion_site_symmetry_1
_geom_torsion_site_symmetry_2
_geom_torsion_site_symmetry_3
_geom_torsion_site_symmetry_4
N4 Zn1 N1 C1 -28.9(7) . . . .
O2 Zn1 N1 C1 174.3(6) 8_556 . . .
O5 Zn1 N1 C1 68.8(7) . . . .
O1 Zn1 N1 C1 162.4(7) 8_556 . . .
O3 Zn1 N1 C1 -104.1(7) . . . .
C22 Zn1 N1 C1 166.2(6) 8_556 . . .
N4 Zn1 N1 C5 153.3(6) . . . .
O2 Zn1 N1 C5 -3.5(9) 8_556 . . .
O5 Zn1 N1 C5 -109.0(6) . . . .
O1 Zn1 N1 C5 -15.4(6) 8_556 . . .
O3 Zn1 N1 C5 78.1(6) . . . .
C22 Zn1 N1 C5 -11.6(7) 8_556 . . .
O2 Zn1 N4 C23 -88.0(7) 8_556 . . .
O5 Zn1 N4 C23 10.9(7) . . . .
N1 Zn1 N4 C23 103.6(7) . . . .
O1 Zn1 N4 C23 -109.7(8) 8_556 . . .
O3 Zn1 N4 C23 -176.5(7) . . . .
C22 Zn1 N4 C23 -93.4(7) 8_556 . . .
O2 Zn1 N4 C24 94.5(6) 8_556 . . .
O5 Zn1 N4 C24 -166.6(6) . . . .
N1 Zn1 N4 C24 -73.8(6) . . . .
O1 Zn1 N4 C24 72.8(9) 8_556 . . .
O3 Zn1 N4 C24 6.0(6) . . . .
C22 Zn1 N4 C24 89.1(7) 8_556 . . .
N4 Zn1 O3 C25 -7.9(8) . . . .
O2 Zn1 O3 C25 -108.9(8) 8_556 . . .
O5 Zn1 O3 C25 48.1(17) . . . .
N1 Zn1 O3 C25 100.7(8) . . . .
O1 Zn1 O3 C25 -168.7(8) 8_556 . . .
C22 Zn1 O3 C25 -138.5(8) 8_556 . . .
C5 N1 C1 C2 -0.1(13) . . . .
Zn1 N1 C1 C2 -178.0(7) . . . .
N1 C1 C2 C3 3.1(15) . . . .
C1 C2 C3 C4 -4.1(13) . . . .
C1 C2 C3 C6 177.4(8) . . . .
C2 C3 C4 C5 2.6(12) . . . .
C6 C3 C4 C5 -178.8(8) . . . .
C1 N1 C5 C4 -1.5(12) . . . .
Zn1 N1 C5 C4 176.4(6) . . . .
C3 C4 C5 N1 0.2(13) . . . .
C10 N2 C6 C7 0.9(13) . . . .
C10 N2 C6 C3 178.5(8) . . . .
C4 C3 C6 N2 5.3(12) . . . .
C2 C3 C6 N2 -176.2(8) . . . .
C4 C3 C6 C7 -177.1(8) . . . .
C2 C3 C6 C7 1.3(13) . . . .
N2 C6 C7 C8 -0.6(14) . . . .
C3 C6 C7 C8 -178.1(8) . . . .
C6 C7 C8 C9 -0.3(13) . . . .
C6 C7 C8 C16 180.0(8) . . . .
C7 C8 C9 C10 1.0(13) . . . .
C16 C8 C9 C10 -179.4(8) . . . .
C6 N2 C10 C9 -0.2(14) . . . .
C6 N2 C10 C13 178.3(8) . . . .
C8 C9 C10 N2 -0.7(15) . . . .
C8 C9 C10 C13 -179.2(9) . . . .
C15 N3 C11 C12 0(3) . . . .
N3 C11 C12 C13 0(3) . . . .
C11 C12 C13 C14 0(2) . . . .
C11 C12 C13 C10 -179.5(12) . . . .
N2 C10 C13 C14 -17.7(16) . . . .
C9 C10 C13 C14 160.9(12) . . . .
N2 C10 C13 C12 161.9(11) . . . .
C9 C10 C13 C12 -19.5(16) . . . .
C12 C13 C14 C15 0(2) . . . .
C10 C13 C14 C15 179.4(14) . . . .
C11 N3 C15 C14 0(3) . . . .
C13 C14 C15 N3 0(3) . . . .
C9 C8 C16 C21 -147.9(9) . . . .
C7 C8 C16 C21 31.8(13) . . . .
C9 C8 C16 C17 32.1(13) . . . .
C7 C8 C16 C17 -148.2(9) . . . .
C21 C16 C17 C18 2.6(13) . . . .
C8 C16 C17 C18 -177.4(8) . . . .
C16 C17 C18 C19 -2.2(14) . . . .
C17 C18 C19 C20 0.2(13) . . . .
C17 C18 C19 C22 179.9(8) . . . .
C18 C19 C20 C21 1.4(13) . . . .
C22 C19 C20 C21 -178.4(8) . . . .
C19 C20 C21 C16 -0.9(15) . . . .
C17 C16 C21 C20 -1.1(14) . . . .
C8 C16 C21 C20 178.9(8) . . . .
Zn1 O2 C22 O1 -0.7(9) 8_455 . . .
Zn1 O2 C22 C19 179.8(7) 8_455 . . .
Zn1 O1 C22 O2 0.6(8) 8_455 . . .
Zn1 O1 C22 C19 -179.8(7) 8_455 . . .
C18 C19 C22 O2 169.9(8) . . . .
C20 C19 C22 O2 -10.4(12) . . . .
C18 C19 C22 O1 -9.6(13) . . . .
C20 C19 C22 O1 170.1(8) . . . .
C18 C19 C22 Zn1 172(6) . . . 8_455
C20 C19 C22 Zn1 -8(7) . . . 8_455
C24 N4 C23 N4 0.7(4) . . . 2_755
Zn1 N4 C23 N4 -176.9(8) . . . 2_755
C23 N4 C24 C24 -1.7(11) . . . 2_755
Zn1 N4 C24 C24 176.7(8) . . . 2_755
C23 N4 C24 C25 177.6(9) . . . .
Zn1 N4 C24 C25 -4.0(11) . . . .
Zn1 O3 C25 O4 -177.6(11) . . . .
Zn1 O3 C25 C24 8.3(13) . . . .
N4 C24 C25 O3 -3.8(17) . . . .
C24 C24 C25 O3 175.3(13) 2_755 . . .
N4 C24 C25 O4 -178.0(11) . . . .
C24 C24 C25 O4 1(2) 2_755 . . .
